data_7241289
loop_
_publ_author_name
'Zhu, Bin'
'Huang, Guimei'
'He, Yanni'
'Xie, Jisheng'
'He, Tao'
'Wang, Junli'
'Zong, Ziao'

_publ_section_title
;
 Synthesis and characterization of MOFs constructed from
 5-(benzimidazole-1-yl)isophthalic acid and highly selective fluorescence
 detection of Fe(iii) and Cr(vi) in water
;
_journal_issue 57
_journal_name_full 'RSC Advances'
_journal_page_first 34943
_journal_page_last 34952
_journal_paper_doi 10.1039/D0RA06529C
_journal_volume 10
_journal_year 2020
_chemical_formula_moiety 'C30 H16 N4 O8 Zn2, 2(C2 H6 O)'
_chemical_formula_sum 'C34 H28 N4 O10 Zn2'
_chemical_formula_weight 783.34
_space_group_crystal_system monoclinic
_space_group_IT_number 14
_space_group_name_Hall '-P 2ybc'
_space_group_name_H-M_alt 'P 1 21/c 1'
_atom_sites_solution_hydrogens geom
_atom_sites_solution_primary dual
_audit_creation_date 2020-05-30
_audit_creation_method
;
Olex2 1.2
(compiled 2018.05.29 svn.r3508 for OlexSys, GUI svn.r5506)
;
_audit_update_record
;
2020-06-05 deposited with the CCDC.	2020-09-14 downloaded from the CCDC.
;
_cell_angle_alpha 90
_cell_angle_beta 108.4690(10)
_cell_angle_gamma 90
_cell_formula_units_Z 4
_cell_length_a 21.6550(6)
_cell_length_b 10.8019(3)
_cell_length_c 15.3693(4)
_cell_measurement_reflns_used 8489
_cell_measurement_temperature 170
_cell_measurement_theta_max 26.334
_cell_measurement_theta_min 2.715
_cell_volume 3409.95(16)
_computing_cell_refinement 'SAINT V8.40A (?, 2016)'
_computing_data_reduction 'SAINT V8.40A (?, 2016)'
_computing_molecular_graphics 'Olex2 (Dolomanov et al., 2009)'
_computing_publication_material 'Olex2 (Dolomanov et al., 2009)'
_computing_structure_refinement 'ShelXL (Sheldrick, 2015)'
_computing_structure_solution 'ShelXT (Sheldrick, 2015)'
_diffrn_ambient_temperature 170.15
_diffrn_measured_fraction_theta_full 0.999
_diffrn_measured_fraction_theta_max 0.999
_diffrn_measurement_device_type 'D8 VENTURE'
_diffrn_measurement_method '\f and \w scans'
_diffrn_radiation_type MoK\a
_diffrn_radiation_wavelength 0.71073
_diffrn_reflns_av_R_equivalents 0.0565
_diffrn_reflns_av_unetI/netI 0.0435
_diffrn_reflns_Laue_measured_fraction_full 0.999
_diffrn_reflns_Laue_measured_fraction_max 0.999
_diffrn_reflns_limit_h_max 27
_diffrn_reflns_limit_h_min -26
_diffrn_reflns_limit_k_max 11
_diffrn_reflns_limit_k_min -13
_diffrn_reflns_limit_l_max 19
_diffrn_reflns_limit_l_min -19
_diffrn_reflns_number 37985
_diffrn_reflns_point_group_measured_fraction_full 0.999
_diffrn_reflns_point_group_measured_fraction_max 0.999
_diffrn_reflns_theta_full 25.242
_diffrn_reflns_theta_max 26.397
_diffrn_reflns_theta_min 1.983
_diffrn_standards_number 0
_exptl_absorpt_coefficient_mu 1.470
_exptl_absorpt_correction_T_max 0.7454
_exptl_absorpt_correction_T_min 0.6844
_exptl_absorpt_correction_type multi-scan
_exptl_absorpt_process_details
'SADABS-2016/2 (Bruker,2016/2) was used for absorption correction. wR2(int) was 0.0743 before and 0.0492 after correction. The Ratio of minimum to maximum transmission is 0.9182. The \l/2 correction factor is Not present.'
_exptl_crystal_colour colourless
_exptl_crystal_colour_primary colourless
_exptl_crystal_density_diffrn 1.526
_exptl_crystal_description block
_exptl_crystal_F_000 1600
_exptl_crystal_size_max 0.18
_exptl_crystal_size_mid 0.15
_exptl_crystal_size_min 0.12
_refine_diff_density_max 0.508
_refine_diff_density_min -0.387
_refine_diff_density_rms 0.080
_refine_ls_extinction_method none
_refine_ls_goodness_of_fit_ref 1.106
_refine_ls_hydrogen_treatment constr
_refine_ls_matrix_type full
_refine_ls_number_parameters 492
_refine_ls_number_reflns 6982
_refine_ls_number_restraints 650
_refine_ls_restrained_S_all 1.082
_refine_ls_R_factor_all 0.1023
_refine_ls_R_factor_gt 0.0458
_refine_ls_shift/su_max 0.001
_refine_ls_shift/su_mean 0.000
_refine_ls_structure_factor_coef Fsqd
_refine_ls_weighting_details 'w=1/[\s^2^(Fo^2^)+(0.0212P)^2^+12.8079P] where P=(Fo^2^+2Fc^2^)/3'
_refine_ls_weighting_scheme calc
_refine_ls_wR_factor_gt 0.0954
_refine_ls_wR_factor_ref 0.1169
_reflns_Friedel_coverage 0.000
_reflns_number_gt 3293
_reflns_number_total 6982
_reflns_threshold_expression 'I > 2\s(I)'
_cod_data_source_file d0ra06529c2.cif
_cod_data_source_block 1_0m
_cod_depositor_comments 'Adding full bibliography for 7241286--7241289.cif.'
_cod_database_code 7241289
_shelx_shelxl_version_number 2018/3
_shelx_space_group_comment
;
The symmetry employed for this shelxl refinement is uniquely defined
by the following loop, which should always be used as a source of
symmetry information in preference to the above space-group names.
They are only intended as comments.
;
_shelx_estimated_absorpt_t_max 0.843
_shelx_estimated_absorpt_t_min 0.778
_olex2_refinement_description
;
1. Fixed Uiso
 At 1.2 times of:
  All C(H) groups, All C(H,H) groups, All C(H,H,H,H) groups
 At 1.5 times of:
  All C(H,H,H) groups, All O(H) groups
2. Restrained distances
 C31-C0AA \\sim C32-C31
 with sigma of 0.02
3. Rigid bond restraints
 All non-hydrogen atoms
 with sigma for 1-2 distances of 0.01 and sigma for 1-3 distances of 0.01
4. Uiso/Uaniso restraints and constraints
All non-hydrogen atoms have similar U: within 2A with sigma of 0.04 and sigma
for terminal atoms of 0.08
Uanis(C2) \\sim Ueq, Uanis(C3) \\sim Ueq, Uanis(C4) \\sim Ueq, Uanis(C6) \\sim
Ueq, Uanis(C33) \\sim Ueq, Uanis(C34) \\sim Ueq, Uanis(N1) \\sim Ueq, Uanis(C8)
\\sim Ueq, Uanis(C11) \\sim Ueq, Uanis(C17) \\sim Ueq, Uanis(C18) \\sim Ueq,
Uanis(C19) \\sim Ueq, Uanis(C30) \\sim Ueq: with sigma of 0.005 and sigma for
terminal atoms of 0.01
Uanis(C32) \\sim Ueq: with sigma of 0.005 and sigma for terminal atoms of 0.01
Uanis(C5) \\sim Ueq: with sigma of 0.005 and sigma for terminal atoms of 0.01
Uanis(C21) \\sim Ueq, Uanis(C23) \\sim Ueq, Uanis(C29) \\sim Ueq: with sigma of
0.005 and sigma for terminal atoms of 0.01
Uanis(C0AA) \\sim Ueq, Uanis(C32) \\sim Ueq: with sigma of 0.005 and sigma for
terminal atoms of 0.01
Uanis(C2AA) \\sim Ueq, Uanis(C3AA) \\sim Ueq, Uanis(C1AA) \\sim Ueq: with sigma
of 0.005 and sigma for terminal atoms of 0.01
5. Others
 Fixed Sof: C3(0.65) H3(0.65) H6A(0.75) H6B(0.25) C5(0.65) H5(0.65) C4(0.65)
 H4(0.65) HA(0.75) HB(0.75) HC(0.25) HD(0.25) C32(0.75) HE(0.75) HF(0.75)
 HG(0.75) C0AA(0.25) HN(0.25) HO(0.25) HP(0.25) C2AA(0.35) H2AA(0.35)
 C3AA(0.35) H3AA(0.35) C1AA(0.35) H1AA(0.35)
6.a Secondary CH2 refined with riding coordinates:
 C31(HA,HB), C31(HC,HD), C33(HL,HM)
6.b Aromatic/amide H refined with riding coordinates:
 C22(H22), C12(H12), C9(H9), C29(H29), C24(H24), C27(H27), C1(H1), C14(H14),
 C20(H20), C19(H19), C3(H3), C6(H6A), C6(H6B), C5(H5), C18(H18), C17(H17),
 C4(H4), C2AA(H2AA), C3AA(H3AA), C1AA(H1AA)
6.c Idealised Me refined as rotating group:
 C32(HE,HF,HG), C34(HI,HJ,HK), C0AA(HN,HO,HP)
6.d Idealised tetrahedral OH refined as rotating group:
 O5(H), O6(HH)
;
_olex2_submission_special_instructions 'No special instructions were received'

loop_
_space_group_symop_operation_xyz
'x, y, z'
'-x, y+1/2, -z+1/2'
'-x, -y, -z'
'x, -y-1/2, z-1/2'

loop_
_atom_site_label
_atom_site_type_symbol
_atom_site_fract_x
_atom_site_fract_y
_atom_site_fract_z
_atom_site_U_iso_or_equiv
_atom_site_adp_type
_atom_site_occupancy
_atom_site_site_symmetry_order
_atom_site_calc_flag
_atom_site_refinement_flags_posn
_atom_site_refinement_flags_adp
_atom_site_refinement_flags_occupancy
_atom_site_disorder_assembly
_atom_site_disorder_group
Zn1 Zn 0.05178(3) 0.89989(7) 0.52209(5) 0.01490(18) Uani 1 1 d . U . . .
Zn2 Zn -0.44822(3) 0.60013(7) 0.02205(5) 0.01463(18) Uani 1 1 d . U . . .
O1 O -0.0085(2) 0.8353(4) 0.4024(3) 0.0276(11) Uani 1 1 d . U . . .
O2 O -0.0892(2) 0.9752(4) 0.3753(3) 0.0307(12) Uani 1 1 d . U . . .
O3 O -0.0132(2) 0.6510(4) 0.0872(3) 0.0313(12) Uani 1 1 d . U . . .
O8 O 0.4866(2) 0.8495(4) 0.5878(3) 0.0310(12) Uani 1 1 d . U . . .
N3 N 0.1264(2) 0.7774(5) 0.5614(4) 0.0208(12) Uani 1 1 d . U . . .
O9 O 0.4905(2) 0.6625(4) 0.9019(3) 0.0302(12) Uani 1 1 d . U . . .
O4 O -0.0942(2) 0.5120(4) 0.0528(3) 0.0306(12) Uani 1 1 d . U . . .
O10 O 0.4106(2) 0.5237(4) 0.8761(3) 0.0331(13) Uani 1 1 d . U . . .
N1 N -0.3742(2) 0.7201(5) 0.0629(4) 0.0173(12) Uani 1 1 d . U . . .
O7 O 0.4062(2) 0.9899(4) 0.5526(3) 0.0305(12) Uani 1 1 d . U . . .
N4 N 0.2300(2) 0.7226(5) 0.6191(4) 0.0214(12) Uani 1 1 d . U . . .
N2 N -0.2706(2) 0.7775(5) 0.1193(4) 0.0200(12) Uani 1 1 d . U . . .
C15 C -0.0622(3) 0.8818(7) 0.3563(4) 0.0240(16) Uani 1 1 d . U . . .
C22 C 0.1877(3) 0.8162(6) 0.5967(4) 0.0197(14) Uani 1 1 d . U . . .
H22 H 0.199844 0.900925 0.604996 0.024 Uiso 1 1 calc R . . . .
C12 C -0.0670(3) 0.7449(6) 0.2212(4) 0.0227(16) Uani 1 1 d . U . . .
H12 H -0.020822 0.740613 0.242471 0.027 Uiso 1 1 calc R . . . .
C9 C -0.1690(3) 0.6916(6) 0.1096(4) 0.0221(15) Uani 1 1 d . U . . .
H9 H -0.192876 0.648095 0.055758 0.027 Uiso 1 1 calc R . . . .
C29 C 0.3329(3) 0.6709(6) 0.7343(4) 0.0221(15) Uani 1 1 d . U . . .
H29 H 0.310445 0.619170 0.764180 0.027 Uiso 1 1 calc R . . . .
C24 C 0.3301(3) 0.8075(6) 0.6081(5) 0.0246(16) Uani 1 1 d . U . . .
H24 H 0.306033 0.850945 0.554290 0.030 Uiso 1 1 calc R . . . .
C27 C 0.4326(3) 0.7561(6) 0.7236(4) 0.0244(16) Uani 1 1 d . U . . .
H27 H 0.478430 0.766352 0.748324 0.029 Uiso 1 1 calc R . . . .
C13 C -0.0994(3) 0.8152(6) 0.2684(4) 0.0216(15) Uani 1 1 d . U . . .
C1 C -0.3143(3) 0.6832(6) 0.0967(4) 0.0220(15) Uani 1 1 d . U . . .
H1 H -0.302116 0.598450 0.104845 0.026 Uiso 1 1 calc R . . . .
C8 C -0.2011(3) 0.7650(6) 0.1538(5) 0.0232(15) Uani 1 1 d . U . . .
C16 C 0.1302(3) 0.6517(6) 0.5605(5) 0.0288(17) Uani 1 1 d . U . . .
C11 C -0.0671(3) 0.6082(7) 0.0904(4) 0.0240(15) Uani 1 1 d . U . . .
C14 C -0.1670(3) 0.8283(6) 0.2345(4) 0.0228(15) Uani 1 1 d . U . . .
H14 H -0.189423 0.878784 0.265267 0.027 Uiso 1 1 calc R . . . .
C23 C 0.2996(3) 0.7341(6) 0.6566(4) 0.0199(14) Uani 1 1 d . U . . .
C26 C 0.4336(3) 0.8901(6) 0.5898(4) 0.0217(15) Uani 1 1 d . U . . .
C21 C 0.1941(3) 0.6123(6) 0.5959(4) 0.0211(14) Uani 1 1 d . U . . .
C10 C -0.1020(3) 0.6805(6) 0.1426(4) 0.0208(15) Uani 1 1 d . U . . .
C25 C 0.3988(3) 0.8142(6) 0.6428(5) 0.0247(16) Uani 1 1 d . U . . .
C28 C 0.4002(3) 0.6831(6) 0.7689(4) 0.0226(15) Uani 1 1 d . U . . .
C7 C -0.3049(3) 0.8862(6) 0.0960(5) 0.0274(16) Uani 1 1 d . U . . .
C2 C -0.3708(3) 0.8517(6) 0.0592(5) 0.0277(16) Uani 1 1 d . U . . .
C30 C 0.4363(3) 0.6183(6) 0.8556(5) 0.0223(15) Uani 1 1 d . U . . .
C20 C 0.2139(4) 0.4881(6) 0.6017(6) 0.043(2) Uani 1 1 d . U . . .
H20 H 0.258256 0.464592 0.626590 0.051 Uiso 1 1 calc R . . . .
C19 C 0.1661(4) 0.4046(8) 0.5699(6) 0.060(2) Uani 1 1 d . U . . .
H19 H 0.176964 0.319171 0.573942 0.072 Uiso 1 1 calc R . . . .
C3 C -0.4178(4) 0.9373(8) 0.0133(6) 0.0171(18) Uani 0.65 1 d . U P A 1
H3 H -0.461123 0.912601 -0.018950 0.021 Uiso 0.65 1 calc R . P A 1
C6 C -0.2859(3) 1.0085(7) 0.1018(5) 0.0355(17) Uani 1 1 d . U . . .
H6A H -0.242685 1.033219 0.134878 0.043 Uiso 0.75 1 calc R . P B 1
H6B H -0.242810 1.033662 0.106976 0.043 Uiso 0.25 1 calc R . P C 2
C5 C -0.3341(5) 1.0952(10) 0.0560(7) 0.026(2) Uani 0.65 1 d . U P A 1
H5 H -0.322104 1.179149 0.052027 0.031 Uiso 0.65 1 calc R . P A 1
C18 C 0.0997(5) 0.4398(9) 0.5304(7) 0.074(3) Uani 1 1 d . U . . .
H18 H 0.067683 0.377784 0.506387 0.088 Uiso 1 1 calc R . . . .
C17 C 0.0809(4) 0.5629(8) 0.5262(6) 0.056(2) Uani 1 1 d . U . . .
H17 H 0.036470 0.586422 0.501259 0.068 Uiso 1 1 calc R . . . .
C4 C -0.3989(4) 1.0599(8) 0.0166(7) 0.0232(19) Uani 0.65 1 d . U P A 1
H4 H -0.430816 1.121557 -0.008596 0.028 Uiso 0.65 1 calc R . P A 1
O5 O 0.2063(2) 0.8947(5) 0.4064(4) 0.0540(15) Uani 1 1 d . U . . .
H H 0.176720 0.920868 0.426219 0.081 Uiso 1 1 calc GR . . . .
C31 C 0.1788(5) 0.8303(12) 0.3257(7) 0.089(4) Uani 1 1 d D U . . .
HA H 0.162146 0.891284 0.275653 0.107 Uiso 0.75 1 calc R . P D 1
HB H 0.213702 0.782611 0.312188 0.107 Uiso 0.75 1 calc R . P D 1
HC H 0.204569 0.851756 0.284933 0.107 Uiso 0.25 1 calc R . P E 2
HD H 0.186911 0.741505 0.340976 0.107 Uiso 0.25 1 calc R . P E 2
C32 C 0.1293(6) 0.7504(12) 0.3234(8) 0.071(4) Uani 0.75 1 d D U P F 1
HE H 0.147334 0.675487 0.358123 0.107 Uiso 0.75 1 calc GR . P F 1
HF H 0.105902 0.728219 0.259613 0.107 Uiso 0.75 1 calc GR . P F 1
HG H 0.099222 0.790277 0.350759 0.107 Uiso 0.75 1 calc GR . P F 1
O6 O -0.2926(3) 0.8910(7) 0.4053(5) 0.080(2) Uani 1 1 d . U . . .
HH H -0.316144 0.951392 0.408760 0.121 Uiso 1 1 calc GR . . . .
C34 C -0.3713(4) 0.7272(10) 0.3221(7) 0.089(3) Uani 1 1 d . U . . .
HI H -0.381788 0.682470 0.263756 0.133 Uiso 1 1 calc GR . . . .
HJ H -0.410906 0.765351 0.327796 0.133 Uiso 1 1 calc GR . . . .
HK H -0.353435 0.669240 0.372951 0.133 Uiso 1 1 calc GR . . . .
C33 C -0.3214(5) 0.8271(10) 0.3250(7) 0.081(3) Uani 1 1 d . U . . .
HL H -0.286108 0.788274 0.306399 0.097 Uiso 1 1 calc R . . . .
HM H -0.342631 0.888804 0.277255 0.097 Uiso 1 1 calc R . . . .
C0AA C 0.1159(10) 0.840(3) 0.274(2) 0.058(6) Uani 0.25 1 d D U P F 2
HN H 0.088588 0.799563 0.306417 0.087 Uiso 0.25 1 calc GR . P F 2
HO H 0.109262 0.798716 0.215253 0.087 Uiso 0.25 1 calc GR . P F 2
HP H 0.103851 0.927089 0.264312 0.087 Uiso 0.25 1 calc GR . P F 2
C2AA C -0.4018(8) 1.0580(15) 0.0743(12) 0.030(3) Uani 0.35 1 d . U P A 2
H2AA H -0.434719 1.119566 0.062881 0.036 Uiso 0.35 1 calc R . P A 2
C3AA C -0.4211(8) 0.9334(15) 0.0648(12) 0.026(3) Uani 0.35 1 d . U P A 2
H3AA H -0.463319 0.906237 0.062252 0.031 Uiso 0.35 1 calc R . P A 2
C1AA C -0.3378(9) 1.0961(18) 0.0994(13) 0.029(3) Uani 0.35 1 d . U P A 2
H1AA H -0.327291 1.180234 0.115317 0.035 Uiso 0.35 1 calc R . P A 2

loop_
_atom_site_aniso_label
_atom_site_aniso_U_11
_atom_site_aniso_U_22
_atom_site_aniso_U_33
_atom_site_aniso_U_23
_atom_site_aniso_U_13
_atom_site_aniso_U_12
Zn1 0.0122(4) 0.0172(4) 0.0145(4) 0.0002(4) 0.0031(3) 0.0008(3)
Zn2 0.0078(4) 0.0173(4) 0.0167(4) -0.0003(4) 0.0009(3) -0.0006(3)
O1 0.022(2) 0.035(3) 0.021(3) -0.010(2) -0.001(2) 0.003(2)
O2 0.024(3) 0.044(3) 0.021(3) -0.014(2) 0.002(2) 0.005(2)
O3 0.031(3) 0.038(3) 0.032(3) -0.008(2) 0.019(3) -0.001(2)
O8 0.015(2) 0.042(3) 0.037(3) 0.017(3) 0.009(2) -0.001(2)
N3 0.015(3) 0.026(3) 0.020(3) 0.000(2) 0.003(2) 0.006(2)
O9 0.013(2) 0.039(3) 0.029(3) 0.012(2) -0.006(2) -0.001(2)
O4 0.025(3) 0.038(3) 0.029(3) -0.018(2) 0.010(2) -0.003(2)
O10 0.021(3) 0.029(3) 0.042(3) 0.022(2) 0.000(2) 0.000(2)
N1 0.010(2) 0.013(2) 0.027(3) -0.004(2) 0.002(2) 0.0033(19)
O7 0.027(3) 0.024(3) 0.041(3) 0.010(2) 0.011(3) -0.003(2)
N4 0.017(3) 0.020(3) 0.023(3) 0.005(3) 0.001(3) -0.003(2)
N2 0.006(2) 0.023(3) 0.029(3) -0.010(3) 0.003(2) -0.004(2)
C15 0.015(3) 0.041(4) 0.015(3) -0.010(3) 0.003(3) -0.004(3)
C22 0.016(3) 0.020(3) 0.022(4) 0.003(3) 0.005(3) 0.003(3)
C12 0.015(3) 0.036(4) 0.021(4) -0.013(3) 0.011(3) -0.009(3)
C9 0.015(3) 0.024(4) 0.022(4) -0.013(3) -0.001(3) -0.002(3)
C29 0.015(3) 0.022(3) 0.028(3) 0.005(3) 0.005(2) 0.000(2)
C24 0.017(3) 0.031(4) 0.024(4) 0.007(3) 0.005(3) 0.000(3)
C27 0.012(3) 0.026(4) 0.026(4) 0.002(3) -0.006(3) -0.010(3)
C13 0.012(3) 0.033(4) 0.021(3) -0.009(3) 0.006(3) -0.003(3)
C1 0.012(3) 0.018(3) 0.029(4) -0.006(3) -0.003(3) 0.003(2)
C8 0.013(2) 0.023(3) 0.029(3) -0.007(3) -0.001(2) -0.001(2)
C16 0.014(3) 0.023(3) 0.048(5) -0.004(3) 0.009(3) 0.004(2)
C11 0.022(3) 0.029(3) 0.021(3) -0.004(3) 0.007(3) 0.002(3)
C14 0.016(3) 0.030(4) 0.023(3) -0.011(3) 0.006(3) 0.001(3)
C23 0.012(2) 0.026(3) 0.021(3) 0.004(2) 0.003(2) 0.001(2)
C26 0.012(3) 0.032(4) 0.016(3) 0.003(3) -0.002(3) -0.008(3)
C21 0.017(3) 0.021(3) 0.023(3) 0.003(3) 0.004(3) -0.001(2)
C10 0.014(3) 0.028(4) 0.018(4) -0.004(3) 0.003(3) -0.006(3)
C25 0.019(3) 0.028(4) 0.028(4) 0.008(3) 0.009(3) -0.007(3)
C28 0.019(3) 0.019(4) 0.023(4) 0.004(3) -0.002(3) 0.000(3)
C7 0.015(3) 0.024(3) 0.041(4) 0.001(3) 0.005(3) 0.000(2)
C2 0.021(3) 0.020(3) 0.037(3) -0.003(3) 0.003(3) 0.002(2)
C30 0.018(3) 0.023(3) 0.025(3) 0.005(3) 0.006(2) 0.004(2)
C20 0.033(4) 0.021(3) 0.072(5) 0.002(4) 0.012(4) 0.008(3)
C19 0.057(4) 0.045(4) 0.073(4) -0.006(4) 0.012(3) -0.002(3)
C3 0.008(3) 0.016(3) 0.026(4) 0.007(3) 0.003(3) -0.001(2)
C6 0.024(3) 0.030(3) 0.045(4) 0.000(3) 0.001(3) -0.005(2)
C5 0.028(4) 0.013(3) 0.034(4) 0.003(3) 0.007(3) -0.007(3)
C18 0.062(4) 0.055(4) 0.092(5) -0.008(4) 0.007(4) -0.010(3)
C17 0.044(3) 0.046(3) 0.071(4) -0.004(4) 0.005(3) -0.008(3)
C4 0.018(3) 0.014(3) 0.038(4) 0.010(3) 0.009(3) 0.002(3)
O5 0.037(3) 0.068(4) 0.056(4) 0.000(3) 0.013(3) 0.011(3)
C31 0.056(5) 0.159(11) 0.058(6) -0.028(6) 0.027(5) 0.006(6)
C32 0.053(6) 0.100(7) 0.062(6) -0.044(6) 0.021(5) -0.003(5)
O6 0.063(5) 0.099(6) 0.069(5) 0.004(4) 0.006(4) 0.009(4)
C34 0.062(5) 0.113(7) 0.099(7) -0.039(6) 0.037(5) 0.003(5)
C33 0.081(5) 0.089(5) 0.077(5) -0.006(4) 0.031(4) 0.004(4)
C0AA 0.053(8) 0.065(11) 0.055(10) -0.006(8) 0.017(7) -0.005(8)
C2AA 0.025(4) 0.021(4) 0.036(5) -0.009(4) -0.001(4) 0.007(4)
C3AA 0.018(4) 0.022(4) 0.030(5) -0.011(4) -0.003(4) 0.006(3)
C1AA 0.029(5) 0.020(5) 0.034(6) -0.002(4) 0.003(4) -0.002(4)

loop_
_atom_type_symbol
_atom_type_description
_atom_type_scat_dispersion_real
_atom_type_scat_dispersion_imag
_atom_type_scat_source
C C 0.0033 0.0016 'International Tables Vol C Tables 4.2.6.8 and 6.1.1.4'
H H 0.0000 0.0000 'International Tables Vol C Tables 4.2.6.8 and 6.1.1.4'
N N 0.0061 0.0033 'International Tables Vol C Tables 4.2.6.8 and 6.1.1.4'
O O 0.0106 0.0060 'International Tables Vol C Tables 4.2.6.8 and 6.1.1.4'
Zn Zn 0.2839 1.4301 'International Tables Vol C Tables 4.2.6.8 and 6.1.1.4'

loop_
_geom_angle_atom_site_label_1
_geom_angle_atom_site_label_2
_geom_angle_atom_site_label_3
_geom_angle
_geom_angle_site_symmetry_1
_geom_angle_site_symmetry_3
_geom_angle_publ_flag
O1 Zn1 Zn1 79.84(13) . 3_576 ?
O1 Zn1 O2 156.96(19) . 3_576 ?
O1 Zn1 O3 90.38(18) . 4_576 ?
O1 Zn1 N3 105.7(2) . . ?
O1 Zn1 O4 88.16(18) . 2 ?
O2 Zn1 Zn1 77.63(13) 3_576 3_576 ?
O2 Zn1 O3 88.06(18) 3_576 4_576 ?
O2 Zn1 O4 84.57(19) 3_576 2 ?
O3 Zn1 Zn1 74.11(13) 4_576 3_576 ?
O3 Zn1 O4 157.41(18) 4_576 2 ?
N3 Zn1 Zn1 174.32(16) . 3_576 ?
N3 Zn1 O2 96.7(2) . 3_576 ?
N3 Zn1 O3 106.7(2) . 4_576 ?
N3 Zn1 O4 95.4(2) . 2 ?
O4 Zn1 Zn1 83.45(13) 2 3_576 ?
O8 Zn2 Zn2 73.99(13) 4_475 3_465 ?
O8 Zn2 O7 157.47(18) 4_475 2_545 ?
O9 Zn2 Zn2 78.97(13) 1_454 3_465 ?
O9 Zn2 O8 90.41(18) 1_454 4_475 ?
O9 Zn2 O10 156.28(19) 1_454 3_566 ?
O9 Zn2 O7 87.79(18) 1_454 2_545 ?
O10 Zn2 Zn2 77.86(13) 3_566 3_465 ?
O10 Zn2 O8 88.04(19) 3_566 4_475 ?
O10 Zn2 O7 84.70(19) 3_566 2_545 ?
N1 Zn2 Zn2 173.54(16) . 3_465 ?
N1 Zn2 O8 106.35(19) . 4_475 ?
N1 Zn2 O9 107.4(2) . 1_454 ?
N1 Zn2 O10 95.7(2) . 3_566 ?
N1 Zn2 O7 95.59(19) . 2_545 ?
O7 Zn2 Zn2 83.63(13) 2_545 3_465 ?
C15 O1 Zn1 126.3(4) . . ?
C15 O2 Zn1 128.0(4) . 3_576 ?
C11 O3 Zn1 134.8(4) . 4_575 ?
C26 O8 Zn2 134.9(4) . 4_676 ?
C22 N3 Zn1 120.9(5) . . ?
C22 N3 C16 105.3(5) . . ?
C16 N3 Zn1 133.8(4) . . ?
C30 O9 Zn2 128.0(4) . 1_656 ?
C11 O4 Zn1 121.2(4) . 2_545 ?
C30 O10 Zn2 129.3(4) . 3_566 ?
C1 N1 Zn2 121.8(4) . . ?
C1 N1 C2 105.3(5) . . ?
C2 N1 Zn2 132.8(4) . . ?
C26 O7 Zn2 121.0(4) . 2 ?
C22 N4 C23 125.8(5) . . ?
C22 N4 C21 107.3(5) . . ?
C21 N4 C23 126.9(5) . . ?
C1 N2 C8 126.0(5) . . ?
C1 N2 C7 107.5(5) . . ?
C7 N2 C8 126.4(5) . . ?
O1 C15 C13 116.6(6) . . ?
O2 C15 O1 127.5(6) . . ?
O2 C15 C13 115.9(6) . . ?
N3 C22 N4 112.4(6) . . ?
N3 C22 H22 123.8 . . ?
N4 C22 H22 123.8 . . ?
C13 C12 H12 119.9 . . ?
C13 C12 C10 120.1(6) . . ?
C10 C12 H12 119.9 . . ?
C8 C9 H9 119.7 . . ?
C8 C9 C10 120.5(6) . . ?
C10 C9 H9 119.7 . . ?
C23 C29 H29 120.4 . . ?
C23 C29 C28 119.1(6) . . ?
C28 C29 H29 120.4 . . ?
C23 C24 H24 121.7 . . ?
C23 C24 C25 116.7(6) . . ?
C25 C24 H24 121.7 . . ?
C25 C27 H27 119.9 . . ?
C25 C27 C28 120.3(6) . . ?
C28 C27 H27 119.9 . . ?
C12 C13 C15 120.8(5) . . ?
C12 C13 C14 120.3(6) . . ?
C14 C13 C15 118.9(6) . . ?
N1 C1 N2 113.5(6) . . ?
N1 C1 H1 123.2 . . ?
N2 C1 H1 123.2 . . ?
C9 C8 N2 120.7(6) . . ?
C9 C8 C14 120.8(6) . . ?
C14 C8 N2 118.5(6) . . ?
N3 C16 C21 111.0(6) . . ?
N3 C16 C17 130.0(7) . . ?
C21 C16 C17 118.9(7) . . ?
O3 C11 C10 117.4(6) . . ?
O4 C11 O3 126.2(6) . . ?
O4 C11 C10 116.4(6) . . ?
C13 C14 C8 118.5(6) . . ?
C13 C14 H14 120.8 . . ?
C8 C14 H14 120.8 . . ?
C29 C23 N4 120.3(6) . . ?
C29 C23 C24 122.9(6) . . ?
C24 C23 N4 116.7(6) . . ?
O8 C26 O7 126.3(6) . . ?
O8 C26 C25 116.4(6) . . ?
O7 C26 C25 117.3(6) . . ?
C16 C21 N4 104.1(6) . . ?
C16 C21 C20 124.5(6) . . ?
C20 C21 N4 131.4(6) . . ?
C12 C10 C11 120.1(5) . . ?
C9 C10 C12 119.7(6) . . ?
C9 C10 C11 120.1(6) . . ?
C24 C25 C26 117.9(6) . . ?
C27 C25 C24 120.8(6) . . ?
C27 C25 C26 121.2(6) . . ?
C29 C28 C30 119.2(6) . . ?
C27 C28 C29 120.0(6) . . ?
C27 C28 C30 120.9(6) . . ?
N2 C7 C2 105.9(6) . . ?
N2 C7 C6 132.6(6) . . ?
C6 C7 C2 121.5(6) . . ?
C7 C2 N1 107.8(6) . . ?
C7 C2 C3AA 120.6(9) . . ?
C3 C2 N1 130.1(7) . . ?
C3 C2 C7 120.9(7) . . ?
C3AA C2 N1 124.4(9) . . ?
O9 C30 C28 117.3(6) . . ?
O10 C30 O9 125.3(6) . . ?
O10 C30 C28 117.4(6) . . ?
C21 C20 H20 122.1 . . ?
C19 C20 C21 115.8(7) . . ?
C19 C20 H20 122.1 . . ?
C20 C19 H19 118.9 . . ?
C20 C19 C18 122.3(9) . . ?
C18 C19 H19 118.9 . . ?
C2 C3 H3 121.4 . . ?
C4 C3 C2 117.2(8) . . ?
C4 C3 H3 121.4 . . ?
C7 C6 H6A 121.8 . . ?
C7 C6 H6B 123.0 . . ?
C7 C6 C5 116.4(7) . . ?
C7 C6 C1AA 114.1(10) . . ?
C5 C6 H6A 121.8 . . ?
C1AA C6 H6B 123.0 . . ?
C6 C5 H5 119.4 . . ?
C4 C5 C6 121.2(9) . . ?
C4 C5 H5 119.4 . . ?
C19 C18 H18 119.4 . . ?
C17 C18 C19 121.2(9) . . ?
C17 C18 H18 119.4 . . ?
C16 C17 H17 121.3 . . ?
C18 C17 C16 117.4(8) . . ?
C18 C17 H17 121.3 . . ?
C3 C4 C5 121.6(9) . . ?
C3 C4 H4 119.2 . . ?
C5 C4 H4 119.2 . . ?
C31 O5 H 109.5 . . ?
O5 C31 HA 108.1 . . ?
O5 C31 HB 108.1 . . ?
O5 C31 HC 106.4 . . ?
O5 C31 HD 106.4 . . ?
HA C31 HB 107.3 . . ?
HC C31 HD 106.4 . . ?
C32 C31 O5 116.9(9) . . ?
C32 C31 HA 108.1 . . ?
C32 C31 HB 108.1 . . ?
C0AA C31 O5 123.9(16) . . ?
C0AA C31 HC 106.4 . . ?
C0AA C31 HD 106.4 . . ?
C31 C32 HE 109.5 . . ?
C31 C32 HF 109.5 . . ?
C31 C32 HG 109.5 . . ?
HE C32 HF 109.5 . . ?
HE C32 HG 109.5 . . ?
HF C32 HG 109.5 . . ?
C33 O6 HH 109.5 . . ?
HI C34 HJ 109.5 . . ?
HI C34 HK 109.5 . . ?
HJ C34 HK 109.5 . . ?
C33 C34 HI 109.5 . . ?
C33 C34 HJ 109.5 . . ?
C33 C34 HK 109.5 . . ?
O6 C33 C34 119.9(9) . . ?
O6 C33 HL 107.4 . . ?
O6 C33 HM 107.4 . . ?
C34 C33 HL 107.4 . . ?
C34 C33 HM 107.4 . . ?
HL C33 HM 106.9 . . ?
C31 C0AA HN 109.5 . . ?
C31 C0AA HO 109.5 . . ?
C31 C0AA HP 109.5 . . ?
HN C0AA HO 109.5 . . ?
HN C0AA HP 109.5 . . ?
HO C0AA HP 109.5 . . ?
C3AA C2AA H2AA 118.1 . . ?
C1AA C2AA H2AA 118.1 . . ?
C1AA C2AA C3AA 123.7(16) . . ?
C2 C3AA H3AA 123.4 . . ?
C2AA C3AA C2 113.1(14) . . ?
C2AA C3AA H3AA 123.4 . . ?
C6 C1AA H1AA 119.6 . . ?
C2AA C1AA C6 120.8(16) . . ?
C2AA C1AA H1AA 119.6 . . ?

loop_
_geom_bond_atom_site_label_1
_geom_bond_atom_site_label_2
_geom_bond_distance
_geom_bond_site_symmetry_2
_geom_bond_publ_flag
Zn1 Zn1 3.0337(14) 3_576 ?
Zn1 O1 2.013(4) . ?
Zn1 O2 2.038(4) 3_576 ?
Zn1 O3 2.044(4) 4_576 ?
Zn1 N3 2.027(5) . ?
Zn1 O4 2.075(4) 2 ?
Zn2 Zn2 3.0340(14) 3_465 ?
Zn2 O8 2.052(4) 4_475 ?
Zn2 O9 2.018(4) 1_454 ?
Zn2 O10 2.023(4) 3_566 ?
Zn2 N1 2.001(5) . ?
Zn2 O7 2.055(4) 2_545 ?
O1 C15 1.260(7) . ?
O2 C15 1.247(7) . ?
O3 C11 1.270(7) . ?
O8 C26 1.239(7) . ?
N3 C22 1.331(7) . ?
N3 C16 1.362(8) . ?
O9 C30 1.259(7) . ?
O4 C11 1.242(7) . ?
O10 C30 1.251(7) . ?
N1 C1 1.298(7) . ?
N1 C2 1.426(8) . ?
O7 C26 1.276(7) . ?
N4 C22 1.335(7) . ?
N4 C23 1.438(7) . ?
N4 C21 1.405(7) . ?
N2 C1 1.357(7) . ?
N2 C8 1.435(7) . ?
N2 C7 1.374(8) . ?
C15 C13 1.517(8) . ?
C22 H22 0.9500 . ?
C12 H12 0.9500 . ?
C12 C13 1.385(8) . ?
C12 C10 1.392(8) . ?
C9 H9 0.9500 . ?
C9 C8 1.369(8) . ?
C9 C10 1.381(8) . ?
C29 H29 0.9500 . ?
C29 C23 1.366(8) . ?
C29 C28 1.389(8) . ?
C24 H24 0.9500 . ?
C24 C23 1.391(8) . ?
C24 C25 1.414(8) . ?
C27 H27 0.9500 . ?
C27 C25 1.377(9) . ?
C27 C28 1.382(8) . ?
C13 C14 1.397(8) . ?
C1 H1 0.9500 . ?
C8 C14 1.403(8) . ?
C16 C21 1.384(8) . ?
C16 C17 1.407(10) . ?
C11 C10 1.486(8) . ?
C14 H14 0.9500 . ?
C26 C25 1.514(8) . ?
C21 C20 1.402(9) . ?
C28 C30 1.489(9) . ?
C7 C2 1.408(9) . ?
C7 C6 1.379(9) . ?
C2 C3 1.391(10) . ?
C2 C3AA 1.426(16) . ?
C20 H20 0.9500 . ?
C20 C19 1.342(11) . ?
C19 H19 0.9500 . ?
C19 C18 1.424(12) . ?
C3 H3 0.9500 . ?
C3 C4 1.382(12) . ?
C6 H6A 0.9500 . ?
C6 H6B 0.9500 . ?
C6 C5 1.413(12) . ?
C6 C1AA 1.46(2) . ?
C5 H5 0.9500 . ?
C5 C4 1.394(13) . ?
C18 H18 0.9500 . ?
C18 C17 1.386(12) . ?
C17 H17 0.9500 . ?
C4 H4 0.9500 . ?
O5 H 0.8400 . ?
O5 C31 1.382(10) . ?
C31 HA 0.9900 . ?
C31 HB 0.9900 . ?
C31 HC 0.9900 . ?
C31 HD 0.9900 . ?
C31 C32 1.368(13) . ?
C31 C0AA 1.345(18) . ?
C32 HE 0.9800 . ?
C32 HF 0.9800 . ?
C32 HG 0.9800 . ?
O6 HH 0.8400 . ?
O6 C33 1.379(10) . ?
C34 HI 0.9800 . ?
C34 HJ 0.9800 . ?
C34 HK 0.9800 . ?
C34 C33 1.518(12) . ?
C33 HL 0.9900 . ?
C33 HM 0.9900 . ?
C0AA HN 0.9800 . ?
C0AA HO 0.9800 . ?
C0AA HP 0.9800 . ?
C2AA H2AA 0.9500 . ?
C2AA C3AA 1.40(2) . ?
C2AA C1AA 1.38(2) . ?
C3AA H3AA 0.9500 . ?
C1AA H1AA 0.9500 . ?

loop_
_geom_torsion_atom_site_label_1
_geom_torsion_atom_site_label_2
_geom_torsion_atom_site_label_3
_geom_torsion_atom_site_label_4
_geom_torsion
_geom_torsion_site_symmetry_1
_geom_torsion_site_symmetry_2
_geom_torsion_site_symmetry_3
_geom_torsion_site_symmetry_4
_geom_torsion_publ_flag
Zn1 O1 C15 O2 -0.9(10) . . . . ?
Zn1 O1 C15 C13 -179.3(4) . . . . ?
Zn1 O2 C15 O1 9.0(10) 3_576 . . . ?
Zn1 O2 C15 C13 -172.6(4) 3_576 . . . ?
Zn1 O3 C11 O4 3.1(11) 4_575 . . . ?
Zn1 O3 C11 C10 -175.7(4) 4_575 . . . ?
Zn1 N3 C22 N4 179.6(4) . . . . ?
Zn1 N3 C16 C21 -179.9(4) . . . . ?
Zn1 N3 C16 C17 3.4(13) . . . . ?
Zn1 O4 C11 O3 1.4(10) 2_545 . . . ?
Zn1 O4 C11 C10 -179.7(4) 2_545 . . . ?
Zn2 O8 C26 O7 -6.5(11) 4_676 . . . ?
Zn2 O8 C26 C25 174.4(4) 4_676 . . . ?
Zn2 O9 C30 O10 -1.3(10) 1_656 . . . ?
Zn2 O9 C30 C28 179.5(4) 1_656 . . . ?
Zn2 O10 C30 O9 -7.5(10) 3_566 . . . ?
Zn2 O10 C30 C28 171.8(4) 3_566 . . . ?
Zn2 N1 C1 N2 179.1(4) . . . . ?
Zn2 N1 C2 C7 -178.2(5) . . . . ?
Zn2 N1 C2 C3 -10.5(12) . . . . ?
Zn2 N1 C2 C3AA 31.6(13) . . . . ?
Zn2 O7 C26 O8 1.4(9) 2 . . . ?
Zn2 O7 C26 C25 -179.5(4) 2 . . . ?
O1 C15 C13 C12 -27.1(9) . . . . ?
O1 C15 C13 C14 154.4(6) . . . . ?
O2 C15 C13 C12 154.4(6) . . . . ?
O2 C15 C13 C14 -24.2(9) . . . . ?
O3 C11 C10 C12 -34.5(9) . . . . ?
O3 C11 C10 C9 140.5(7) . . . . ?
O8 C26 C25 C24 -143.6(6) . . . . ?
O8 C26 C25 C27 38.2(10) . . . . ?
N3 C16 C21 N4 0.0(8) . . . . ?
N3 C16 C21 C20 -178.2(7) . . . . ?
N3 C16 C17 C18 176.6(8) . . . . ?
O4 C11 C10 C12 146.5(6) . . . . ?
O4 C11 C10 C9 -38.5(9) . . . . ?
N1 C2 C3 C4 -175.2(8) . . . . ?
N1 C2 C3AA C2AA 170.3(12) . . . . ?
O7 C26 C25 C24 37.2(9) . . . . ?
O7 C26 C25 C27 -141.0(7) . . . . ?
N4 C21 C20 C19 -177.5(8) . . . . ?
N2 C8 C14 C13 179.5(6) . . . . ?
N2 C7 C2 N1 0.9(8) . . . . ?
N2 C7 C2 C3 -168.2(7) . . . . ?
N2 C7 C2 C3AA 152.3(11) . . . . ?
N2 C7 C6 C5 169.2(8) . . . . ?
N2 C7 C6 C1AA -159.9(11) . . . . ?
C15 C13 C14 C8 -179.2(6) . . . . ?
C22 N3 C16 C21 0.4(8) . . . . ?
C22 N3 C16 C17 -176.4(8) . . . . ?
C22 N4 C23 C29 128.8(7) . . . . ?
C22 N4 C23 C24 -53.8(9) . . . . ?
C22 N4 C21 C16 -0.4(7) . . . . ?
C22 N4 C21 C20 177.6(8) . . . . ?
C12 C13 C14 C8 2.3(10) . . . . ?
C9 C8 C14 C13 0.3(11) . . . . ?
C29 C28 C30 O9 -155.6(6) . . . . ?
C29 C28 C30 O10 25.1(9) . . . . ?
C27 C28 C30 O9 23.6(10) . . . . ?
C27 C28 C30 O10 -155.7(6) . . . . ?
C13 C12 C10 C9 3.0(10) . . . . ?
C13 C12 C10 C11 178.1(6) . . . . ?
C1 N1 C2 C7 -1.8(8) . . . . ?
C1 N1 C2 C3 165.9(8) . . . . ?
C1 N1 C2 C3AA -152.0(10) . . . . ?
C1 N2 C8 C9 51.0(10) . . . . ?
C1 N2 C8 C14 -128.2(7) . . . . ?
C1 N2 C7 C2 0.4(8) . . . . ?
C1 N2 C7 C6 -178.7(8) . . . . ?
C8 N2 C1 N1 -176.8(6) . . . . ?
C8 N2 C7 C2 175.5(6) . . . . ?
C8 N2 C7 C6 -3.6(13) . . . . ?
C8 C9 C10 C12 -0.4(10) . . . . ?
C8 C9 C10 C11 -175.5(6) . . . . ?
C16 N3 C22 N4 -0.6(8) . . . . ?
C16 C21 C20 C19 0.1(12) . . . . ?
C23 N4 C22 N3 178.5(6) . . . . ?
C23 N4 C21 C16 -178.2(6) . . . . ?
C23 N4 C21 C20 -0.3(12) . . . . ?
C23 C29 C28 C27 -1.6(10) . . . . ?
C23 C29 C28 C30 177.5(6) . . . . ?
C23 C24 C25 C27 -3.6(10) . . . . ?
C23 C24 C25 C26 178.1(6) . . . . ?
C21 N4 C22 N3 0.6(7) . . . . ?
C21 N4 C23 C29 -53.7(9) . . . . ?
C21 N4 C23 C24 123.7(7) . . . . ?
C21 C16 C17 C18 0.1(13) . . . . ?
C21 C20 C19 C18 1.7(14) . . . . ?
C10 C12 C13 C15 177.5(6) . . . . ?
C10 C12 C13 C14 -4.0(10) . . . . ?
C10 C9 C8 N2 179.6(6) . . . . ?
C10 C9 C8 C14 -1.3(11) . . . . ?
C25 C24 C23 N4 -177.2(6) . . . . ?
C25 C24 C23 C29 0.2(10) . . . . ?
C25 C27 C28 C29 -1.8(10) . . . . ?
C25 C27 C28 C30 179.1(6) . . . . ?
C28 C29 C23 N4 179.7(6) . . . . ?
C28 C29 C23 C24 2.4(11) . . . . ?
C28 C27 C25 C24 4.5(11) . . . . ?
C28 C27 C25 C26 -177.3(6) . . . . ?
C7 N2 C1 N1 -1.7(8) . . . . ?
C7 N2 C8 C9 -123.2(8) . . . . ?
C7 N2 C8 C14 57.6(10) . . . . ?
C7 C2 C3 C4 -8.8(13) . . . . ?
C7 C2 C3AA C2AA 23.7(19) . . . . ?
C7 C6 C5 C4 7.3(14) . . . . ?
C7 C6 C1AA C2AA -13(2) . . . . ?
C2 N1 C1 N2 2.2(8) . . . . ?
C2 C7 C6 C5 -9.8(12) . . . . ?
C2 C7 C6 C1AA 21.1(13) . . . . ?
C2 C3 C4 C5 6.4(15) . . . . ?
C20 C19 C18 C17 -2.6(17) . . . . ?
C19 C18 C17 C16 1.6(15) . . . . ?
C6 C7 C2 N1 -179.9(7) . . . . ?
C6 C7 C2 C3 11.0(12) . . . . ?
C6 C7 C2 C3AA -28.4(14) . . . . ?
C6 C5 C4 C3 -5.9(16) . . . . ?
C17 C16 C21 N4 177.1(7) . . . . ?
C17 C16 C21 C20 -1.0(12) . . . . ?
C3AA C2AA C1AA C6 11(3) . . . . ?
C1AA C2AA C3AA C2 -16(3) . . . . ?
